data_4509044
loop_
_publ_author_name
'Wang, Ying'
'Zhao, Xiao-Qing'
'Shi, Wei'
'Cheng, Peng'
'Liao, Dai-Zheng'
'Yan, Shi-Ping'

_publ_section_title
;
 Self-Assembly of a Series of Metal&#x2212;Organic Frameworks Based on
 4-Pyridyl-1,2,4-triazole and Copper(II) Ion
;
_journal_issue 5
_journal_name_full 'Crystal Growth &amp; Design'
_journal_page_first 2137
_journal_paper_doi 10.1021/cg800719u
_journal_volume 9
_journal_year 2009
_chemical_formula_sum 'C14 H20 Cu3 N12 O15'
_chemical_formula_weight 787.04
_chemical_name_systematic
; 
 ? 
;
_space_group_IT_number 14
_symmetry_cell_setting monoclinic
_symmetry_space_group_name_Hall '-P 2yn'
_symmetry_space_group_name_H-M 'P 1 21/n 1'
_atom_sites_solution_hydrogens geom
_atom_sites_solution_primary direct
_atom_sites_solution_secondary difmap
_audit_creation_method SHELXL-97
_cell_angle_alpha 90.00
_cell_angle_beta 97.579(5)
_cell_angle_gamma 90.00
_cell_formula_units_Z 2
_cell_length_a 6.921(3)
_cell_length_b 10.454(4)
_cell_length_c 18.448(8)
_cell_measurement_reflns_used 2863
_cell_measurement_temperature 293(2)
_cell_measurement_theta_max 27.87
_cell_measurement_theta_min 2.24
_cell_volume 1323.1(10)
_computing_cell_refinement 'Bruker SMART APEX II'
_computing_data_collection 'Bruker SMART APEX II'
_computing_data_reduction 'Bruker SAINT'
_computing_molecular_graphics 'Bruker SHELXTL'
_computing_publication_material 'Bruker SHELXTL'
_computing_structure_refinement 'SHELXL-97 (Sheldrick, 1997)'
_computing_structure_solution 'SHELXS-97 (Sheldrick, 1990)'
_diffrn_ambient_temperature 293(2)
_diffrn_measured_fraction_theta_full 1.000
_diffrn_measured_fraction_theta_max 1.000
_diffrn_measurement_device_type 'APEX II CCD area detector'
_diffrn_measurement_method 'phi and omega scans'
_diffrn_radiation_monochromator graphite
_diffrn_radiation_source 'fine-focus sealed tube'
_diffrn_radiation_type MoK\a
_diffrn_radiation_wavelength 0.71073
_diffrn_reflns_av_R_equivalents 0.0192
_diffrn_reflns_av_sigmaI/netI 0.0219
_diffrn_reflns_limit_h_max 8
_diffrn_reflns_limit_h_min -7
_diffrn_reflns_limit_k_max 12
_diffrn_reflns_limit_k_min -12
_diffrn_reflns_limit_l_max 15
_diffrn_reflns_limit_l_min -21
_diffrn_reflns_number 6995
_diffrn_reflns_theta_full 25.03
_diffrn_reflns_theta_max 25.03
_diffrn_reflns_theta_min 2.23
_exptl_absorpt_coefficient_mu 2.485
_exptl_absorpt_correction_T_max 1.000000
_exptl_absorpt_correction_T_min 0.704628
_exptl_absorpt_correction_type multi-scan
_exptl_absorpt_process_details SADABS
_exptl_crystal_colour BLUE-GREEN
_exptl_crystal_density_diffrn 1.976
_exptl_crystal_density_meas ?
_exptl_crystal_density_method 'not measured'
_exptl_crystal_description BLOCK
_exptl_crystal_F_000 790
_exptl_crystal_size_max 0.28
_exptl_crystal_size_mid 0.20
_exptl_crystal_size_min 0.14
_refine_diff_density_max 0.519
_refine_diff_density_min -0.365
_refine_diff_density_rms 0.064
_refine_ls_extinction_method none
_refine_ls_goodness_of_fit_ref 1.024
_refine_ls_hydrogen_treatment constr
_refine_ls_matrix_type full
_refine_ls_number_parameters 202
_refine_ls_number_reflns 2345
_refine_ls_number_restraints 0
_refine_ls_restrained_S_all 1.024
_refine_ls_R_factor_all 0.0312
_refine_ls_R_factor_gt 0.0259
_refine_ls_shift/su_max 0.002
_refine_ls_shift/su_mean 0.000
_refine_ls_structure_factor_coef Fsqd
_refine_ls_weighting_details 'calc w=1/[\s^2^(Fo^2^)+(0.0350P)^2^+1.3384P] where P=(Fo^2^+2Fc^2^)/3'
_refine_ls_weighting_scheme calc
_refine_ls_wR_factor_gt 0.0668
_refine_ls_wR_factor_ref 0.0688
_reflns_number_gt 2034
_reflns_number_total 2345
_reflns_threshold_expression >2sigma(I)
_cod_data_source_file cg800719usup1.cif
_cod_data_source_block 7
_cod_depositor_comments
;
The following automatic conversions were performed:

'_symmetry_cell_setting' value 'Monoclinic' changed to 'monoclinic'
according to /home/saulius/struct/CIF-dictionaries/cif_core.dic
dictionary named 'cif_core.dic' version 2.4.2 from
2011-04-26.

'_exptl_absorpt_correction_type' value 'MULTI-SCAN'
changed to 'multi-scan' according to
/home/saulius/struct/CIF-dictionaries/cif_core.dic dictionary named
'cif_core.dic' version 2.4.2 from 2011-04-26.

Automatic conversion script
Id: cif_fix_values 1891 2012-01-12 08:04:46Z andrius 

The following automatic conversions were performed:

'_exptl_crystal_density_meas' value 'NONE' was changed to '?' - the
value is perceived as not measured.

Automatic conversion script
Id: cif_fix_values 3008 2015-01-20 13:52:24Z robertas 
;
_cod_original_cell_volume 1323.0(9)
_cod_original_sg_symbol_H-M P2(1)/n
_cod_database_code 4509044

loop_
_symmetry_equiv_pos_as_xyz
'x, y, z'
'-x+1/2, y+1/2, -z+1/2'
'-x, -y, -z'
'x-1/2, -y-1/2, z-1/2'

loop_
_atom_site_label
_atom_site_type_symbol
_atom_site_fract_x
_atom_site_fract_y
_atom_site_fract_z
_atom_site_U_iso_or_equiv
_atom_site_adp_type
_atom_site_occupancy
_atom_site_symmetry_multiplicity
_atom_site_calc_flag
_atom_site_refinement_flags
Cu1 Cu 0.62943(4) 1.18487(3) 0.925518(17) 0.02423(11) Uani 1 1 d .
Cu2 Cu 1.0000 1.0000 1.0000 0.02792(14) Uani 1 2 d S
O1 O 0.8349(3) 1.0656(2) 0.91882(10) 0.0332(5) Uani 1 1 d .
H1A H 0.8962 1.0830 0.8831 0.050 Uiso 1 1 d R
O2 O 0.7965(4) 1.3551(3) 0.88700(15) 0.0730(9) Uani 1 1 d .
H2A H 0.7343 1.4141 0.8622 0.110 Uiso 1 1 d R
H2B H 0.8639 1.3775 0.9269 0.110 Uiso 1 1 d R
O3 O 0.4092(3) 1.3016(2) 0.93663(12) 0.0420(5) Uani 1 1 d .
O4 O 0.2998(3) 1.1281(3) 0.97247(14) 0.0521(6) Uani 1 1 d .
N1 N 1.0922(3) 0.8559(2) 0.94127(12) 0.0278(5) Uani 1 1 d .
N2 N 1.2509(3) 0.7838(2) 0.96921(11) 0.0255(5) Uani 1 1 d .
N3 N 1.1353(3) 0.7077(2) 0.86236(11) 0.0235(5) Uani 1 1 d .
N4 N 1.0004(3) 0.6151(2) 0.67110(11) 0.0230(5) Uani 1 1 d .
N5 N 0.2692(4) 1.2424(3) 0.96067(18) 0.0563(8) Uani 1 1 d .
C1 C 1.0255(4) 0.8088(3) 0.87792(15) 0.0300(6) Uani 1 1 d .
H1 H 0.9178 0.8399 0.8476 0.036 Uiso 1 1 calc R
C2 C 1.2742(4) 0.6957(3) 0.92134(14) 0.0266(6) Uani 1 1 d .
H2 H 1.3714 0.6337 0.9267 0.032 Uiso 1 1 calc R
C3 C 1.1059(3) 0.6288(3) 0.79839(13) 0.0222(5) Uani 1 1 d .
C4 C 1.1436(4) 0.4995(3) 0.80291(15) 0.0288(6) Uani 1 1 d .
H4 H 1.1919 0.4611 0.8471 0.035 Uiso 1 1 calc R
C5 C 1.1071(4) 0.4294(3) 0.73952(16) 0.0325(7) Uani 1 1 d .
H5 H 1.1311 0.3419 0.7402 0.039 Uiso 1 1 calc R
C6 C 1.0349(4) 0.4889(3) 0.67510(16) 0.0299(6) Uani 1 1 d .
H6 H 1.0091 0.4398 0.6329 0.036 Uiso 1 1 calc R
C7 C 1.0364(4) 0.6842(2) 0.73215(14) 0.0222(5) Uani 1 1 d .
H7 H 1.0141 0.7719 0.7300 0.027 Uiso 1 1 calc R
N6 N 0.0821(4) 0.9094(3) 0.26546(16) 0.0438(7) Uani 1 1 d .
O5 O 0.1401(4) 1.0217(2) 0.26025(15) 0.0597(7) Uani 1 1 d .
O6 O 0.1025(5) 0.8557(3) 0.32490(17) 0.0795(9) Uani 1 1 d .
O7 O 0.0003(4) 0.8566(3) 0.20880(16) 0.0692(8) Uani 1 1 d .
O8 O 1.0000 0.5000 0.0000 0.139(3) Uani 1 2 d S

loop_
_atom_site_aniso_label
_atom_site_aniso_U_11
_atom_site_aniso_U_22
_atom_site_aniso_U_33
_atom_site_aniso_U_23
_atom_site_aniso_U_13
_atom_site_aniso_U_12
Cu1 0.02315(18) 0.0331(2) 0.01511(18) -0.00134(13) -0.00235(12) 0.00054(13)
Cu2 0.0254(2) 0.0396(3) 0.0169(2) -0.0090(2) -0.00425(18) 0.0085(2)
O1 0.0283(10) 0.0527(12) 0.0172(10) -0.0042(9) -0.0019(8) 0.0111(9)
O2 0.092(2) 0.0702(18) 0.0512(16) 0.0182(14) -0.0098(15) -0.0415(16)
O3 0.0438(13) 0.0396(12) 0.0413(13) 0.0005(10) 0.0004(11) 0.0101(10)
O4 0.0408(13) 0.0595(16) 0.0580(16) 0.0097(13) 0.0146(11) -0.0020(12)
N1 0.0253(11) 0.0373(13) 0.0192(11) -0.0064(10) -0.0032(9) 0.0059(10)
N2 0.0248(11) 0.0348(13) 0.0157(11) -0.0016(9) -0.0022(9) 0.0031(9)
N3 0.0263(11) 0.0285(12) 0.0144(11) -0.0025(9) -0.0022(9) 0.0020(9)
N4 0.0217(11) 0.0286(12) 0.0176(11) -0.0018(9) -0.0021(8) 0.0012(9)
N5 0.0407(16) 0.070(2) 0.061(2) -0.0016(17) 0.0143(15) 0.0163(16)
C1 0.0290(14) 0.0382(16) 0.0207(14) -0.0066(12) -0.0043(11) 0.0072(12)
C2 0.0275(13) 0.0322(15) 0.0187(13) -0.0002(11) -0.0020(11) 0.0053(11)
C3 0.0205(12) 0.0276(13) 0.0178(13) -0.0037(11) 0.0001(10) -0.0007(11)
C4 0.0331(14) 0.0270(14) 0.0243(14) 0.0060(11) -0.0038(12) 0.0020(11)
C5 0.0364(15) 0.0212(13) 0.0373(17) -0.0028(12) -0.0045(13) 0.0050(12)
C6 0.0306(14) 0.0298(15) 0.0274(15) -0.0100(12) -0.0036(12) 0.0041(12)
C7 0.0220(13) 0.0212(12) 0.0224(14) -0.0023(10) -0.0011(10) -0.0003(10)
N6 0.0352(14) 0.0489(17) 0.0497(18) 0.0097(15) 0.0141(13) 0.0052(13)
O5 0.0742(18) 0.0392(14) 0.0657(18) 0.0109(12) 0.0089(14) 0.0008(13)
O6 0.086(2) 0.091(2) 0.0622(19) 0.0387(17) 0.0120(16) -0.0021(18)
O7 0.0780(19) 0.0701(18) 0.0617(19) -0.0008(15) 0.0171(15) -0.0212(15)
O8 0.169(6) 0.157(6) 0.084(4) -0.019(4) -0.014(4) -0.102(5)

loop_
_atom_type_symbol
_atom_type_description
_atom_type_scat_dispersion_real
_atom_type_scat_dispersion_imag
_atom_type_scat_source
C C 0.0033 0.0016 'International Tables Vol C Tables 4.2.6.8 and 6.1.1.4'
H H 0.0000 0.0000 'International Tables Vol C Tables 4.2.6.8 and 6.1.1.4'
N N 0.0061 0.0033 'International Tables Vol C Tables 4.2.6.8 and 6.1.1.4'
O O 0.0106 0.0060 'International Tables Vol C Tables 4.2.6.8 and 6.1.1.4'
Cu Cu 0.3201 1.2651 'International Tables Vol C Tables 4.2.6.8 and 6.1.1.4'

loop_
_geom_angle_atom_site_label_1
_geom_angle_atom_site_label_2
_geom_angle_atom_site_label_3
_geom_angle
_geom_angle_site_symmetry_1
_geom_angle_site_symmetry_3
O1 Cu1 O3 176.50(9) . .
O1 Cu1 N4 87.45(8) . 2_656
O3 Cu1 N4 93.15(9) . 2_656
O1 Cu1 N2 87.36(8) . 3_777
O3 Cu1 N2 91.37(9) . 3_777
N4 Cu1 N2 167.50(9) 2_656 3_777
O1 Cu1 O2 94.40(11) . .
O3 Cu1 O2 88.87(11) . .
N4 Cu1 O2 101.01(10) 2_656 .
N2 Cu1 O2 90.73(10) 3_777 .
O1 Cu2 O1 180.000(1) . 3_777
O1 Cu2 N1 87.32(9) . 3_777
O1 Cu2 N1 92.68(9) 3_777 3_777
O1 Cu2 N1 92.68(9) . .
O1 Cu2 N1 87.32(9) 3_777 .
N1 Cu2 N1 180.000(1) 3_777 .
Cu2 O1 Cu1 124.35(10) . .
Cu2 O1 H1A 112.4 . .
Cu1 O1 H1A 111.3 . .
Cu1 O2 H2A 119.4 . .
Cu1 O2 H2B 100.8 . .
H2A O2 H2B 116.5 . .
N5 O3 Cu1 111.48(19) . .
C1 N1 N2 107.6(2) . .
C1 N1 Cu2 132.11(19) . .
N2 N1 Cu2 120.24(16) . .
C2 N2 N1 107.3(2) . .
C2 N2 Cu1 133.69(18) . 3_777
N1 N2 Cu1 118.31(16) . 3_777
C1 N3 C2 105.0(2) . .
C1 N3 C3 126.9(2) . .
C2 N3 C3 128.0(2) . .
C7 N4 C6 118.3(2) . .
C7 N4 Cu1 124.09(18) . 2_646
C6 N4 Cu1 117.28(17) . 2_646
O4 N5 O3 114.3(3) . .
N1 C1 N3 110.1(2) . .
N1 C1 H1 124.9 . .
N3 C1 H1 124.9 . .
N2 C2 N3 109.9(2) . .
N2 C2 H2 125.0 . .
N3 C2 H2 125.0 . .
C4 C3 C7 120.4(2) . .
C4 C3 N3 120.7(2) . .
C7 C3 N3 118.9(2) . .
C5 C4 C3 117.4(2) . .
C5 C4 H4 121.3 . .
C3 C4 H4 121.3 . .
C4 C5 C6 119.9(3) . .
C4 C5 H5 120.0 . .
C6 C5 H5 120.0 . .
N4 C6 C5 122.3(2) . .
N4 C6 H6 118.9 . .
C5 C6 H6 118.9 . .
N4 C7 C3 121.7(2) . .
N4 C7 H7 119.2 . .
C3 C7 H7 119.2 . .
O6 N6 O5 120.0(3) . .
O6 N6 O7 122.2(3) . .
O5 N6 O7 117.8(3) . .

loop_
_geom_bond_atom_site_label_1
_geom_bond_atom_site_label_2
_geom_bond_distance
_geom_bond_site_symmetry_2
Cu1 O1 1.908(2) .
Cu1 O3 1.984(2) .
Cu1 N4 2.023(2) 2_656
Cu1 N2 2.035(2) 3_777
Cu1 O2 2.286(3) .
Cu2 O1 1.8887(18) .
Cu2 O1 1.8887(18) 3_777
Cu2 N1 2.008(2) 3_777
Cu2 N1 2.008(2) .
O1 H1A 0.8498 .
O2 H2A 0.8503 .
O2 H2B 0.8502 .
O3 N5 1.278(4) .
O4 N5 1.228(4) .
N1 C1 1.296(3) .
N1 N2 1.375(3) .
N2 C2 1.300(3) .
N2 Cu1 2.035(2) 3_777
N3 C1 1.355(3) .
N3 C2 1.359(3) .
N3 C3 1.432(3) .
N4 C7 1.333(3) .
N4 C6 1.341(3) .
N4 Cu1 2.023(2) 2_646
C1 H1 0.9300 .
C2 H2 0.9300 .
C3 C4 1.377(4) .
C3 C7 1.380(4) .
C4 C5 1.375(4) .
C4 H4 0.9300 .
C5 C6 1.375(4) .
C5 H5 0.9300 .
C6 H6 0.9300 .
C7 H7 0.9300 .
N6 O6 1.224(4) .
N6 O5 1.248(4) .
N6 O7 1.250(4) .

loop_
_geom_torsion_atom_site_label_1
_geom_torsion_atom_site_label_2
_geom_torsion_atom_site_label_3
_geom_torsion_atom_site_label_4
_geom_torsion
_geom_torsion_site_symmetry_1
_geom_torsion_site_symmetry_4
O1 Cu2 O1 Cu1 -41(100) 3_777 .
N1 Cu2 O1 Cu1 -16.29(14) 3_777 .
N1 Cu2 O1 Cu1 163.71(14) . .
O3 Cu1 O1 Cu2 -54.7(15) . .
N4 Cu1 O1 Cu2 -154.52(14) 2_656 .
N2 Cu1 O1 Cu2 14.10(14) 3_777 .
O2 Cu1 O1 Cu2 104.63(14) . .
O1 Cu1 O3 N5 -19.5(15) . .
N4 Cu1 O3 N5 80.2(2) 2_656 .
N2 Cu1 O3 N5 -88.1(2) 3_777 .
O2 Cu1 O3 N5 -178.8(2) . .
O1 Cu2 N1 C1 -15.2(3) . .
O1 Cu2 N1 C1 164.8(3) 3_777 .
N1 Cu2 N1 C1 43(100) 3_777 .
O1 Cu2 N1 N2 167.5(2) . .
O1 Cu2 N1 N2 -12.5(2) 3_777 .
N1 Cu2 N1 N2 -134(100) 3_777 .
C1 N1 N2 C2 0.1(3) . .
Cu2 N1 N2 C2 177.97(18) . .
C1 N1 N2 Cu1 -171.66(19) . 3_777
Cu2 N1 N2 Cu1 6.2(3) . 3_777
Cu1 O3 N5 O4 0.7(4) . .
N2 N1 C1 N3 -0.3(3) . .
Cu2 N1 C1 N3 -177.83(19) . .
C2 N3 C1 N1 0.4(3) . .
C3 N3 C1 N1 178.6(2) . .
N1 N2 C2 N3 0.1(3) . .
Cu1 N2 C2 N3 170.11(19) 3_777 .
C1 N3 C2 N2 -0.3(3) . .
C3 N3 C2 N2 -178.5(2) . .
C1 N3 C3 C4 -143.6(3) . .
C2 N3 C3 C4 34.1(4) . .
C1 N3 C3 C7 35.5(4) . .
C2 N3 C3 C7 -146.8(3) . .
C7 C3 C4 C5 -0.7(4) . .
N3 C3 C4 C5 178.4(2) . .
C3 C4 C5 C6 -0.3(4) . .
C7 N4 C6 C5 -0.6(4) . .
Cu1 N4 C6 C5 -174.4(2) 2_646 .
C4 C5 C6 N4 1.0(4) . .
C6 N4 C7 C3 -0.5(4) . .
Cu1 N4 C7 C3 172.86(18) 2_646 .
C4 C3 C7 N4 1.2(4) . .
N3 C3 C7 N4 -177.9(2) . .
